data_4026172
loop_
_publ_author_name
'Iain Coldham'
'Luke Watson'
'Harry Adams'
'Nathaniel G. Martin'

_publ_section_title
;
 Synthesis of the Core Ring System of the Yuzurimine-Type Daphniphyllum
 Alkaloids by Cascade Condensation, Cyclization, Cycloaddition Chemistry
;
_journal_name_full 'Journal of Organic Chemistry'
_journal_page_first 2360
_journal_page_last 2366
_journal_paper_doi 10.1021/jo2000868
_journal_volume 76
_journal_year 2011
_chemical_absolute_configuration unk
_chemical_formula_moiety 'C19 H25 N O S'
_chemical_formula_sum 'C19 H25 N O S'
_chemical_formula_weight 315.46
_chemical_name_systematic
; 
 ? 
;
_space_group_IT_number 4
_symmetry_cell_setting monoclinic
_symmetry_space_group_name_Hall 'P 2yb'
_symmetry_space_group_name_H-M 'P 1 21 1'
_atom_sites_solution_hydrogens geom
_atom_sites_solution_primary direct
_atom_sites_solution_secondary difmap
_audit_creation_method SHELXL-97
_cell_angle_alpha 90.00
_cell_angle_beta 93.568(2)
_cell_angle_gamma 90.00
_cell_formula_units_Z 4
_cell_length_a 9.6969(6)
_cell_length_b 8.9917(5)
_cell_length_c 19.0384(12)
_cell_measurement_reflns_used 7052
_cell_measurement_temperature 150(2)
_cell_measurement_theta_max 24.87
_cell_measurement_theta_min 2.30
_cell_volume 1656.77(17)
_computing_cell_refinement 'Bruker SAINT'
_computing_data_collection 'Bruker APEX2'
_computing_data_reduction 'Bruker SAINT'
_computing_molecular_graphics 'Bruker SHELXTL'
_computing_publication_material 'Bruker SHELXTL'
_computing_structure_refinement 'SHELXL-97 (Sheldrick, 2008)'
_computing_structure_solution 'SHELXS-97 (Sheldrick, 2008)'
_diffrn_ambient_temperature 150(2)
_diffrn_measured_fraction_theta_full 0.995
_diffrn_measured_fraction_theta_max 0.989
_diffrn_measurement_device_type 'Bruker APEX-II CCD'
_diffrn_measurement_method '\f and \w scans'
_diffrn_radiation_monochromator graphite
_diffrn_radiation_source 'fine-focus sealed tube'
_diffrn_radiation_type MoK\a
_diffrn_radiation_wavelength 0.71073
_diffrn_reflns_av_R_equivalents 0.0398
_diffrn_reflns_av_sigmaI/netI 0.0491
_diffrn_reflns_limit_h_max 12
_diffrn_reflns_limit_h_min -12
_diffrn_reflns_limit_k_max 10
_diffrn_reflns_limit_k_min -11
_diffrn_reflns_limit_l_max 24
_diffrn_reflns_limit_l_min -23
_diffrn_reflns_number 20764
_diffrn_reflns_theta_full 25.00
_diffrn_reflns_theta_max 27.42
_diffrn_reflns_theta_min 1.07
_exptl_absorpt_coefficient_mu 0.198
_exptl_absorpt_correction_T_max 0.9767
_exptl_absorpt_correction_T_min 0.9504
_exptl_absorpt_correction_type multi-scan
_exptl_absorpt_process_details Sadabs
_exptl_crystal_colour colourless
_exptl_crystal_density_diffrn 1.265
_exptl_crystal_description block
_exptl_crystal_F_000 680
_exptl_crystal_size_max 0.26
_exptl_crystal_size_mid 0.18
_exptl_crystal_size_min 0.12
_refine_diff_density_max 0.671
_refine_diff_density_min -0.411
_refine_diff_density_rms 0.080
_refine_ls_abs_structure_details 'Flack H D (1983), Acta Cryst. A39, 876-881'
_refine_ls_abs_structure_Flack 0.04(12)
_refine_ls_extinction_method none
_refine_ls_goodness_of_fit_ref 1.146
_refine_ls_hydrogen_treatment constr
_refine_ls_matrix_type full
_refine_ls_number_parameters 399
_refine_ls_number_reflns 7009
_refine_ls_number_restraints 1
_refine_ls_restrained_S_all 1.146
_refine_ls_R_factor_all 0.0782
_refine_ls_R_factor_gt 0.0675
_refine_ls_shift/su_max 0.000
_refine_ls_shift/su_mean 0.000
_refine_ls_structure_factor_coef Fsqd
_refine_ls_weighting_details 'calc w=1/[\s^2^(Fo^2^)+(0.0545P)^2^+3.8873P] where P=(Fo^2^+2Fc^2^)/3'
_refine_ls_weighting_scheme calc
_refine_ls_wR_factor_gt 0.1769
_refine_ls_wR_factor_ref 0.1820
_reflns_number_gt 6134
_reflns_number_total 7009
_reflns_threshold_expression >2sigma(I)
_cod_data_source_file jo2000868_si_003.cif
_cod_data_source_block oic201_0m
_cod_database_code 4026172

loop_
_symmetry_equiv_pos_as_xyz
'x, y, z'
'-x, y+1/2, -z'

loop_
_atom_site_label
_atom_site_type_symbol
_atom_site_fract_x
_atom_site_fract_y
_atom_site_fract_z
_atom_site_U_iso_or_equiv
_atom_site_adp_type
_atom_site_occupancy
_atom_site_symmetry_multiplicity
_atom_site_calc_flag
_atom_site_refinement_flags
S1 S 0.13635(11) 0.84172(14) 0.47674(6) 0.0288(3) Uani 1 1 d .
N1 N 0.4220(4) 1.1040(4) 0.3871(2) 0.0261(8) Uani 1 1 d .
O1 O 0.4574(4) 1.0461(4) 0.31705(17) 0.0335(8) Uani 1 1 d .
C1 C 0.2947(5) 1.1908(6) 0.3714(3) 0.0280(10) Uani 1 1 d .
H1A H 0.2710 1.1921 0.3201 0.034 Uiso 1 1 calc R
H1B H 0.3079 1.2947 0.3878 0.034 Uiso 1 1 calc R
C2 C 0.1798(5) 1.1170(5) 0.4097(3) 0.0256(10) Uani 1 1 d .
H2 H 0.1861 1.1536 0.4594 0.031 Uiso 1 1 calc R
C3 C 0.0345(5) 1.1514(6) 0.3782(3) 0.0373(12) Uani 1 1 d .
H3A H 0.0197 1.2592 0.3780 0.056 Uiso 1 1 calc R
H3B H -0.0338 1.1035 0.4066 0.056 Uiso 1 1 calc R
H3C H 0.0245 1.1135 0.3299 0.056 Uiso 1 1 calc R
C4 C 0.2224(5) 0.9516(5) 0.4106(2) 0.0262(10) Uani 1 1 d .
C5 C 0.1872(5) 0.8749(6) 0.3408(2) 0.0290(11) Uani 1 1 d .
H5A H 0.2145 0.9407 0.3024 0.035 Uiso 1 1 calc R
H5B H 0.0859 0.8611 0.3351 0.035 Uiso 1 1 calc R
C6 C 0.2582(6) 0.7211(6) 0.3330(3) 0.0400(13) Uani 1 1 d .
H6A H 0.1910 0.6420 0.3428 0.048 Uiso 1 1 calc R
H6B H 0.2830 0.7093 0.2836 0.048 Uiso 1 1 calc R
C7 C 0.3877(5) 0.6992(5) 0.3814(3) 0.0310(11) Uani 1 1 d .
H7A H 0.4478 0.6255 0.3596 0.037 Uiso 1 1 calc R
H7B H 0.3602 0.6567 0.4264 0.037 Uiso 1 1 calc R
C8 C 0.4721(4) 0.8410(6) 0.3974(2) 0.0244(9) Uani 1 1 d .
C9 C 0.5957(5) 0.8054(5) 0.4487(3) 0.0301(11) Uani 1 1 d .
H9A H 0.6349 0.7067 0.4384 0.036 Uiso 1 1 calc R
H9B H 0.5683 0.8065 0.4979 0.036 Uiso 1 1 calc R
C10 C 0.7011(5) 0.9311(6) 0.4361(3) 0.0346(12) Uani 1 1 d .
H10A H 0.6757 1.0246 0.4596 0.041 Uiso 1 1 calc R
H10B H 0.7958 0.9020 0.4531 0.041 Uiso 1 1 calc R
C11 C 0.6890(5) 0.9473(6) 0.3559(3) 0.0338(12) Uani 1 1 d .
H11A H 0.7498 0.8749 0.3337 0.041 Uiso 1 1 calc R
H11B H 0.7153 1.0489 0.3419 0.041 Uiso 1 1 calc R
C12 C 0.5356(5) 0.9162(6) 0.3336(3) 0.0302(11) Uani 1 1 d .
H12 H 0.5297 0.8469 0.2924 0.036 Uiso 1 1 calc R
C13 C 0.3803(5) 0.9666(5) 0.4246(2) 0.0228(9) Uani 1 1 d .
H13 H 0.4020 0.9797 0.4762 0.027 Uiso 1 1 calc R
C14 C 0.1936(5) 0.9181(5) 0.5600(2) 0.0249(10) Uani 1 1 d .
C15 C 0.1134(5) 1.0278(5) 0.5912(3) 0.0300(11) Uani 1 1 d .
H15 H 0.0367 1.0718 0.5656 0.036 Uiso 1 1 calc R
C16 C 0.1482(5) 1.0698(6) 0.6590(3) 0.0365(12) Uani 1 1 d .
H16 H 0.0925 1.1409 0.6809 0.044 Uiso 1 1 calc R
C17 C 0.2632(6) 1.0111(6) 0.6968(3) 0.0400(13) Uani 1 1 d .
H17 H 0.2876 1.0442 0.7433 0.048 Uiso 1 1 calc R
C18 C 0.3417(5) 0.9033(6) 0.6654(3) 0.0321(11) Uani 1 1 d .
H18 H 0.4200 0.8615 0.6907 0.038 Uiso 1 1 calc R
C19 C 0.3059(5) 0.8573(5) 0.5979(2) 0.0264(9) Uani 1 1 d .
H19 H 0.3593 0.7827 0.5769 0.032 Uiso 1 1 calc R
S1A S 0.64159(12) 1.08165(14) 0.03376(7) 0.0313(3) Uani 1 1 d .
N1A N 0.9588(4) 0.8220(5) 0.1143(2) 0.0272(9) Uani 1 1 d .
O1A O 1.0142(4) 0.8784(4) 0.18456(17) 0.0311(8) Uani 1 1 d .
C1A C 0.8390(5) 0.7302(6) 0.1310(3) 0.0293(11) Uani 1 1 d .
H1A1 H 0.8316 0.7253 0.1826 0.035 Uiso 1 1 calc R
H1A2 H 0.8495 0.6278 0.1130 0.035 Uiso 1 1 calc R
C2A C 0.7104(4) 0.8030(5) 0.0959(3) 0.0247(10) Uani 1 1 d .
H2A H 0.7023 0.7696 0.0457 0.030 Uiso 1 1 calc R
C3A C 0.5768(6) 0.7627(7) 0.1288(3) 0.0409(13) Uani 1 1 d .
H3A1 H 0.5628 0.6549 0.1260 0.061 Uiso 1 1 calc R
H3A2 H 0.4993 0.8133 0.1034 0.061 Uiso 1 1 calc R
H3A3 H 0.5820 0.7938 0.1782 0.061 Uiso 1 1 calc R
C4A C 0.7502(5) 0.9696(5) 0.0966(2) 0.0246(9) Uani 1 1 d .
C5A C 0.7352(5) 1.0444(6) 0.1682(3) 0.0327(11) Uani 1 1 d .
H5A1 H 0.6356 1.0559 0.1756 0.039 Uiso 1 1 calc R
H5A2 H 0.7751 0.9780 0.2056 0.039 Uiso 1 1 calc R
C6A C 0.8042(6) 1.1961(6) 0.1761(3) 0.0364(12) Uani 1 1 d .
H6A1 H 0.8437 1.2061 0.2251 0.044 Uiso 1 1 calc R
H6A2 H 0.7325 1.2738 0.1685 0.044 Uiso 1 1 calc R
C7A C 0.9194(5) 1.2260(6) 0.1259(3) 0.0327(11) Uani 1 1 d .
H7A1 H 0.8778 1.2716 0.0822 0.039 Uiso 1 1 calc R
H7A2 H 0.9850 1.2989 0.1482 0.039 Uiso 1 1 calc R
C8A C 1.0000(4) 1.0870(6) 0.1064(2) 0.0251(9) Uani 1 1 d .
C9A C 1.1079(5) 1.1247(6) 0.0528(3) 0.0317(11) Uani 1 1 d .
H9A1 H 1.0650 1.1240 0.0043 0.038 Uiso 1 1 calc R
H9A2 H 1.1486 1.2241 0.0626 0.038 Uiso 1 1 calc R
C10A C 1.2185(5) 1.0038(6) 0.0620(3) 0.0367(12) Uani 1 1 d .
H10C H 1.1883 0.9107 0.0379 0.044 Uiso 1 1 calc R
H10D H 1.3069 1.0367 0.0438 0.044 Uiso 1 1 calc R
C11A C 1.2318(5) 0.9833(6) 0.1419(3) 0.0355(12) Uani 1 1 d .
H11C H 1.2986 1.0554 0.1637 0.043 Uiso 1 1 calc R
H11D H 1.2637 0.8814 0.1541 0.043 Uiso 1 1 calc R
C12A C 1.0859(5) 1.0105(6) 0.1678(3) 0.0281(10) Uani 1 1 d .
H12A H 1.0925 1.0780 0.2096 0.034 Uiso 1 1 calc R
C13A C 0.9043(4) 0.9605(5) 0.0794(2) 0.0216(9) Uani 1 1 d .
H13A H 0.9100 0.9507 0.0273 0.026 Uiso 1 1 calc R
C14A C 0.6724(5) 1.0100(5) -0.0510(3) 0.0267(10) Uani 1 1 d .
C15A C 0.5852(5) 0.9004(6) -0.0816(3) 0.0329(11) Uani 1 1 d .
H15A H 0.5167 0.8555 -0.0549 0.039 Uiso 1 1 calc R
C16A C 0.5987(6) 0.8579(6) -0.1497(3) 0.0404(13) Uani 1 1 d .
H16A H 0.5383 0.7847 -0.1705 0.048 Uiso 1 1 calc R
C17A C 0.6992(7) 0.9204(7) -0.1888(3) 0.0452(15) Uani 1 1 d .
H17A H 0.7079 0.8898 -0.2361 0.054 Uiso 1 1 calc R
C18A C 0.7878(6) 1.0279(6) -0.1589(3) 0.0381(12) Uani 1 1 d .
H18A H 0.8575 1.0702 -0.1856 0.046 Uiso 1 1 calc R
C19A C 0.7739(5) 1.0732(6) -0.0901(3) 0.0286(10) Uani 1 1 d .
H19A H 0.8336 1.1473 -0.0697 0.034 Uiso 1 1 calc R

loop_
_atom_site_aniso_label
_atom_site_aniso_U_11
_atom_site_aniso_U_22
_atom_site_aniso_U_33
_atom_site_aniso_U_23
_atom_site_aniso_U_13
_atom_site_aniso_U_12
S1 0.0249(5) 0.0261(6) 0.0357(6) -0.0014(5) 0.0044(4) -0.0067(5)
N1 0.0267(19) 0.023(2) 0.030(2) 0.0062(16) 0.0067(15) 0.0014(17)
O1 0.0388(19) 0.036(2) 0.0267(18) 0.0039(15) 0.0082(14) 0.0061(16)
C1 0.029(2) 0.023(2) 0.032(3) 0.0039(19) 0.0047(19) 0.0026(19)
C2 0.024(2) 0.018(2) 0.035(3) 0.0014(18) 0.0031(18) 0.0034(17)
C3 0.029(3) 0.035(3) 0.047(3) 0.000(2) 0.001(2) 0.013(2)
C4 0.026(2) 0.027(2) 0.025(2) 0.0013(19) -0.0017(18) 0.0031(19)
C5 0.025(2) 0.031(3) 0.030(2) -0.006(2) -0.0060(18) 0.0043(19)
C6 0.040(3) 0.031(3) 0.048(3) -0.013(2) -0.001(2) -0.002(2)
C7 0.031(2) 0.019(2) 0.044(3) -0.003(2) 0.008(2) 0.0014(19)
C8 0.022(2) 0.022(2) 0.029(2) 0.000(2) 0.0030(16) 0.004(2)
C9 0.020(2) 0.028(3) 0.042(3) 0.007(2) 0.0051(19) 0.0060(19)
C10 0.025(2) 0.036(3) 0.043(3) 0.002(2) 0.005(2) -0.001(2)
C11 0.023(2) 0.034(3) 0.046(3) 0.005(2) 0.011(2) 0.004(2)
C12 0.032(3) 0.026(3) 0.033(3) 0.003(2) 0.009(2) 0.001(2)
C13 0.025(2) 0.021(2) 0.022(2) 0.0020(18) 0.0017(17) -0.0007(18)
C14 0.024(2) 0.019(2) 0.032(3) 0.0007(19) 0.0066(18) 0.0021(18)
C15 0.028(2) 0.020(2) 0.043(3) 0.005(2) 0.013(2) 0.0041(19)
C16 0.039(3) 0.027(3) 0.046(3) -0.002(2) 0.020(2) 0.002(2)
C17 0.060(4) 0.032(3) 0.029(3) -0.001(2) 0.011(2) -0.006(3)
C18 0.032(3) 0.032(3) 0.033(3) 0.007(2) 0.008(2) -0.002(2)
C19 0.026(2) 0.020(2) 0.035(2) 0.006(2) 0.0138(18) 0.0013(19)
S1A 0.0237(5) 0.0292(6) 0.0409(7) -0.0015(5) 0.0023(5) 0.0076(5)
N1A 0.0271(19) 0.027(2) 0.028(2) 0.0078(17) 0.0029(15) -0.0006(17)
O1A 0.0358(18) 0.030(2) 0.0271(17) 0.0042(14) -0.0006(14) -0.0034(15)
C1A 0.029(2) 0.025(3) 0.034(3) 0.007(2) 0.005(2) -0.006(2)
C2A 0.019(2) 0.022(2) 0.034(3) -0.0029(18) 0.0049(18) -0.0015(17)
C3A 0.034(3) 0.039(3) 0.050(3) -0.002(3) 0.013(2) -0.017(2)
C4A 0.021(2) 0.026(2) 0.028(2) 0.0002(19) 0.0075(17) 0.0011(18)
C5A 0.030(2) 0.033(3) 0.036(3) -0.008(2) 0.009(2) 0.001(2)
C6A 0.034(3) 0.033(3) 0.042(3) -0.012(2) 0.005(2) 0.006(2)
C7A 0.028(2) 0.027(3) 0.043(3) -0.003(2) 0.001(2) -0.001(2)
C8A 0.0198(19) 0.025(2) 0.030(2) 0.003(2) 0.0013(17) -0.004(2)
C9A 0.026(2) 0.033(3) 0.037(3) 0.003(2) 0.004(2) -0.012(2)
C10A 0.024(2) 0.037(3) 0.050(3) 0.003(2) 0.011(2) -0.003(2)
C11A 0.025(2) 0.029(3) 0.052(3) 0.006(2) 0.000(2) -0.002(2)
C12A 0.027(2) 0.031(3) 0.027(2) 0.001(2) -0.0012(18) 0.003(2)
C13A 0.020(2) 0.022(2) 0.024(2) 0.0017(18) 0.0060(16) -0.0007(17)
C14A 0.021(2) 0.018(2) 0.040(3) 0.005(2) -0.0007(19) 0.0018(18)
C15A 0.024(2) 0.024(2) 0.050(3) 0.006(2) -0.005(2) -0.004(2)
C16A 0.040(3) 0.028(3) 0.051(3) -0.003(3) -0.012(2) 0.004(2)
C17A 0.058(4) 0.044(3) 0.032(3) -0.005(2) -0.008(3) 0.016(3)
C18A 0.041(3) 0.039(3) 0.035(3) 0.009(2) 0.006(2) 0.006(2)
C19A 0.027(2) 0.021(2) 0.036(3) 0.004(2) -0.0052(18) 0.002(2)

loop_
_atom_type_symbol
_atom_type_description
_atom_type_scat_dispersion_real
_atom_type_scat_dispersion_imag
_atom_type_scat_source
C C 0.0033 0.0016 'International Tables Vol C Tables 4.2.6.8 and 6.1.1.4'
H H 0.0000 0.0000 'International Tables Vol C Tables 4.2.6.8 and 6.1.1.4'
N N 0.0061 0.0033 'International Tables Vol C Tables 4.2.6.8 and 6.1.1.4'
O O 0.0106 0.0060 'International Tables Vol C Tables 4.2.6.8 and 6.1.1.4'
S S 0.1246 0.1234 'International Tables Vol C Tables 4.2.6.8 and 6.1.1.4'

loop_
_geom_angle_atom_site_label_1
_geom_angle_atom_site_label_2
_geom_angle_atom_site_label_3
_geom_angle
C14 S1 C4 105.8(2)
C1 N1 O1 103.9(3)
C1 N1 C13 106.6(4)
O1 N1 C13 102.8(3)
C12 O1 N1 103.8(3)
N1 C1 C2 107.5(4)
N1 C1 H1A 110.2
C2 C1 H1A 110.2
N1 C1 H1B 110.2
C2 C1 H1B 110.2
H1A C1 H1B 108.5
C1 C2 C3 114.1(4)
C1 C2 C4 102.9(4)
C3 C2 C4 116.1(4)
C1 C2 H2 107.8
C3 C2 H2 107.8
C4 C2 H2 107.8
C2 C3 H3A 109.5
C2 C3 H3B 109.5
H3A C3 H3B 109.5
C2 C3 H3C 109.5
H3A C3 H3C 109.5
H3B C3 H3C 109.5
C5 C4 C2 112.5(4)
C5 C4 C13 110.9(4)
C2 C4 C13 100.4(4)
C5 C4 S1 105.6(3)
C2 C4 S1 113.1(3)
C13 C4 S1 114.6(3)
C4 C5 C6 114.3(4)
C4 C5 H5A 108.7
C6 C5 H5A 108.7
C4 C5 H5B 108.7
C6 C5 H5B 108.7
H5A C5 H5B 107.6
C7 C6 C5 114.2(4)
C7 C6 H6A 108.7
C5 C6 H6A 108.7
C7 C6 H6B 108.7
C5 C6 H6B 108.7
H6A C6 H6B 107.6
C6 C7 C8 115.0(4)
C6 C7 H7A 108.5
C8 C7 H7A 108.5
C6 C7 H7B 108.5
C8 C7 H7B 108.5
H7A C7 H7B 107.5
C9 C8 C7 109.8(4)
C9 C8 C13 112.5(4)
C7 C8 C13 111.2(4)
C9 C8 C12 104.9(4)
C7 C8 C12 116.1(4)
C13 C8 C12 102.0(4)
C8 C9 C10 104.2(4)
C8 C9 H9A 110.9
C10 C9 H9A 110.9
C8 C9 H9B 110.9
C10 C9 H9B 110.9
H9A C9 H9B 108.9
C11 C10 C9 102.3(4)
C11 C10 H10A 111.3
C9 C10 H10A 111.3
C11 C10 H10B 111.3
C9 C10 H10B 111.3
H10A C10 H10B 109.2
C10 C11 C12 105.6(4)
C10 C11 H11A 110.6
C12 C11 H11A 110.6
C10 C11 H11B 110.6
C12 C11 H11B 110.6
H11A C11 H11B 108.7
O1 C12 C11 113.9(4)
O1 C12 C8 107.5(4)
C11 C12 C8 106.6(4)
O1 C12 H12 109.6
C11 C12 H12 109.6
C8 C12 H12 109.6
N1 C13 C4 106.6(4)
N1 C13 C8 105.4(4)
C4 C13 C8 117.7(4)
N1 C13 H13 109.0
C4 C13 H13 109.0
C8 C13 H13 109.0
C19 C14 C15 119.6(5)
C19 C14 S1 120.3(4)
C15 C14 S1 119.7(4)
C16 C15 C14 118.8(5)
C16 C15 H15 120.6
C14 C15 H15 120.6
C15 C16 C17 121.7(5)
C15 C16 H16 119.1
C17 C16 H16 119.1
C18 C17 C16 119.0(5)
C18 C17 H17 120.5
C16 C17 H17 120.5
C19 C18 C17 119.9(5)
C19 C18 H18 120.1
C17 C18 H18 120.1
C18 C19 C14 121.0(5)
C18 C19 H19 119.5
C14 C19 H19 119.5
C14A S1A C4A 105.6(2)
C1A N1A C13A 107.5(3)
C1A N1A O1A 103.9(3)
C13A N1A O1A 102.3(3)
C12A O1A N1A 103.6(3)
N1A C1A C2A 107.4(4)
N1A C1A H1A1 110.2
C2A C1A H1A1 110.2
N1A C1A H1A2 110.2
C2A C1A H1A2 110.2
H1A1 C1A H1A2 108.5
C3A C2A C1A 114.4(4)
C3A C2A C4A 116.5(4)
C1A C2A C4A 102.4(4)
C3A C2A H2A 107.7
C1A C2A H2A 107.7
C4A C2A H2A 107.7
C2A C3A H3A1 109.5
C2A C3A H3A2 109.5
H3A1 C3A H3A2 109.5
C2A C3A H3A3 109.5
H3A1 C3A H3A3 109.5
H3A2 C3A H3A3 109.5
C5A C4A C2A 113.2(4)
C5A C4A C13A 110.9(4)
C2A C4A C13A 101.0(4)
C5A C4A S1A 104.8(3)
C2A C4A S1A 113.0(3)
C13A C4A S1A 114.2(3)
C6A C5A C4A 114.5(4)
C6A C5A H5A1 108.6
C4A C5A H5A1 108.6
C6A C5A H5A2 108.6
C4A C5A H5A2 108.6
H5A1 C5A H5A2 107.6
C5A C6A C7A 115.3(4)
C5A C6A H6A1 108.5
C7A C6A H6A1 108.5
C5A C6A H6A2 108.5
C7A C6A H6A2 108.5
H6A1 C6A H6A2 107.5
C8A C7A C6A 114.2(4)
C8A C7A H7A1 108.7
C6A C7A H7A1 108.7
C8A C7A H7A2 108.7
C6A C7A H7A2 108.7
H7A1 C7A H7A2 107.6
C7A C8A C13A 112.3(4)
C7A C8A C9A 111.0(4)
C13A C8A C9A 111.3(4)
C7A C8A C12A 115.8(4)
C13A C8A C12A 102.1(4)
C9A C8A C12A 103.9(4)
C10A C9A C8A 105.5(4)
C10A C9A H9A1 110.6
C8A C9A H9A1 110.6
C10A C9A H9A2 110.6
C8A C9A H9A2 110.6
H9A1 C9A H9A2 108.8
C11A C10A C9A 102.3(4)
C11A C10A H10C 111.3
C9A C10A H10C 111.3
C11A C10A H10D 111.3
C9A C10A H10D 111.3
H10C C10A H10D 109.2
C10A C11A C12A 106.1(4)
C10A C11A H11C 110.5
C12A C11A H11C 110.5
C10A C11A H11D 110.5
C12A C11A H11D 110.5
H11C C11A H11D 108.7
O1A C12A C11A 114.1(4)
O1A C12A C8A 106.9(4)
C11A C12A C8A 106.7(4)
O1A C12A H12A 109.6
C11A C12A H12A 109.6
C8A C12A H12A 109.6
N1A C13A C8A 106.2(3)
N1A C13A C4A 105.6(4)
C8A C13A C4A 117.4(4)
N1A C13A H13A 109.1
C8A C13A H13A 109.1
C4A C13A H13A 109.1
C19A C14A C15A 119.5(5)
C19A C14A S1A 120.1(4)
C15A C14A S1A 120.1(4)
C16A C15A C14A 120.0(5)
C16A C15A H15A 120.0
C14A C15A H15A 120.0
C15A C16A C17A 120.6(5)
C15A C16A H16A 119.7
C17A C16A H16A 119.7
C16A C17A C18A 120.1(5)
C16A C17A H17A 120.0
C18A C17A H17A 120.0
C19A C18A C17A 119.8(5)
C19A C18A H18A 120.1
C17A C18A H18A 120.1
C18A C19A C14A 120.0(5)
C18A C19A H19A 120.0
C14A C19A H19A 120.0

loop_
_geom_bond_atom_site_label_1
_geom_bond_atom_site_label_2
_geom_bond_distance
S1 C14 1.783(5)
S1 C4 1.841(5)
N1 C1 1.476(6)
N1 O1 1.491(5)
N1 C13 1.495(6)
O1 C12 1.417(6)
C1 C2 1.521(7)
C1 H1A 0.9900
C1 H1B 0.9900
C2 C3 1.528(6)
C2 C4 1.543(6)
C2 H2 1.0000
C3 H3A 0.9800
C3 H3B 0.9800
C3 H3C 0.9800
C4 C5 1.517(6)
C4 C13 1.543(6)
C5 C6 1.556(7)
C5 H5A 0.9900
C5 H5B 0.9900
C6 C7 1.523(7)
C6 H6A 0.9900
C6 H6B 0.9900
C7 C8 1.536(7)
C7 H7A 0.9900
C7 H7B 0.9900
C8 C9 1.532(6)
C8 C13 1.547(6)
C8 C12 1.550(7)
C9 C10 1.552(7)
C9 H9A 0.9900
C9 H9B 0.9900
C10 C11 1.531(7)
C10 H10A 0.9900
C10 H10B 0.9900
C11 C12 1.547(7)
C11 H11A 0.9900
C11 H11B 0.9900
C12 H12 1.0000
C13 H13 1.0000
C14 C19 1.381(6)
C14 C15 1.411(7)
C15 C16 1.367(8)
C15 H15 0.9500
C16 C17 1.392(8)
C16 H16 0.9500
C17 C18 1.390(8)
C17 H17 0.9500
C18 C19 1.375(7)
C18 H18 0.9500
C19 H19 0.9500
S1A C14A 1.779(5)
S1A C4A 1.843(5)
N1A C1A 1.476(6)
N1A C13A 1.493(6)
N1A O1A 1.498(5)
O1A C12A 1.423(6)
C1A C2A 1.525(6)
C1A H1A1 0.9900
C1A H1A2 0.9900
C2A C3A 1.517(7)
C2A C4A 1.547(7)
C2A H2A 1.0000
C3A H3A1 0.9800
C3A H3A2 0.9800
C3A H3A3 0.9800
C4A C5A 1.536(7)
C4A C13A 1.551(6)
C5A C6A 1.523(7)
C5A H5A1 0.9900
C5A H5A2 0.9900
C6A C7A 1.539(7)
C6A H6A1 0.9900
C6A H6A2 0.9900
C7A C8A 1.532(7)
C7A H7A1 0.9900
C7A H7A2 0.9900
C8A C13A 1.536(6)
C8A C9A 1.544(6)
C8A C12A 1.554(6)
C9A C10A 1.530(7)
C9A H9A1 0.9900
C9A H9A2 0.9900
C10A C11A 1.529(8)
C10A H10C 0.9900
C10A H10D 0.9900
C11A C12A 1.546(7)
C11A H11C 0.9900
C11A H11D 0.9900
C12A H12A 1.0000
C13A H13A 1.0000
C14A C19A 1.393(7)
C14A C15A 1.401(7)
C15A C16A 1.367(8)
C15A H15A 0.9500
C16A C17A 1.381(9)
C16A H16A 0.9500
C17A C18A 1.391(9)
C17A H17A 0.9500
C18A C19A 1.386(7)
C18A H18A 0.9500
C19A H19A 0.9500
